data_7038579
loop_
_publ_author_name
'Vazart, F.'
'Savel, P.'
'Latouche, C.'
'Barone, V.'
'Camerel, F.'
'Roisnel, T.'
'Fillaut, J.-L.'
'Akdas-Kilig, H'
'Achard, M.'

_publ_section_title
;
 Neutral copper(i) complexes featuring phosphinesulfonate chelates.
;
_journal_issue 15
_journal_name_full 'Dalton transactions (Cambridge, England : 2003)'
_journal_page_first 6566
_journal_page_last 6573
_journal_paper_doi 10.1039/c6dt00593d
_journal_volume 45
_journal_year 2016
_chemical_compound_source 'synthesis as described'
_chemical_formula_moiety 'C40 H32 Cu N4 O3 P S'
_chemical_formula_sum 'C40 H32 Cu N4 O3 P S'
_chemical_formula_weight 743.27
_chemical_name_systematic
;
 ?
;
_space_group_IT_number 15
_symmetry_cell_setting monoclinic
_symmetry_Int_Tables_number 15
_symmetry_space_group_name_Hall '-C 2yc'
_symmetry_space_group_name_H-M 'C 1 2/c 1'
_atom_sites_solution_hydrogens geom
_atom_sites_solution_primary direct
_atom_sites_solution_secondary difmap
_audit_conform_dict_location ftp://ftp.iucr.org/pub/cif_core.dic
_audit_conform_dict_name cif_core.dic
_audit_conform_dict_version 2.4.3
_audit_creation_date 2015-04-29T11:36:45-00:00
_audit_creation_method 'WinGX routine CIF_UPDATE'
_audit_update_record
;
2015-08-07 deposited with the CCDC.
2016-02-24 downloaded from the CCDC.
;
_cell_angle_alpha 90
_cell_angle_beta 125.2960(10)
_cell_angle_gamma 90
_cell_formula_units_Z 8
_cell_length_a 32.0544(11)
_cell_length_b 14.5116(6)
_cell_length_c 18.9107(8)
_cell_measurement_reflns_used 5228
_cell_measurement_temperature 150(2)
_cell_measurement_theta_max 26.59
_cell_measurement_theta_min 2.35
_cell_measurement_wavelength 0.71073
_cell_volume 7179.5(5)
_computing_cell_refinement 'Bruker APEX2 (Bruker, 2006)'
_computing_data_collection 'Bruker APEX2 (Bruker, 2006)'
_computing_data_reduction 'Bruker APEX2 (Bruker, 2006)'
_computing_molecular_graphics 'Ortep-3 for Windows (Farrugia, 1997)'
_computing_publication_material
;
          WinGX publication routines (Farrugia, 2012),
          CRYSCALc (T. Roisnel, local program, 2014)
;
_computing_structure_refinement 'SHELXL-97 (Sheldrick, 1997)'
_computing_structure_solution 'SIR97 (Altomare et al., 1999)'
_diffrn_ambient_temperature 150(2)
_diffrn_detector 'CCD plate'
_diffrn_measured_fraction_theta_full 0.996
_diffrn_measured_fraction_theta_max 0.996
_diffrn_measurement_device_type 'APEXII, Bruker-AXS'
_diffrn_measurement_method 'CCD rotation images, thin slices'
_diffrn_radiation_monochromator graphite
_diffrn_radiation_probe x-ray
_diffrn_radiation_type MoK\a
_diffrn_radiation_wavelength 0.71073
_diffrn_reflns_av_R_equivalents 0.0608
_diffrn_reflns_av_unetI/netI 0.0671
_diffrn_reflns_limit_h_max 28
_diffrn_reflns_limit_h_min -41
_diffrn_reflns_limit_k_max 18
_diffrn_reflns_limit_k_min -18
_diffrn_reflns_limit_l_max 24
_diffrn_reflns_limit_l_min -18
_diffrn_reflns_number 32886
_diffrn_reflns_theta_full 27.5
_diffrn_reflns_theta_max 27.5
_diffrn_reflns_theta_min 3.1
_exptl_absorpt_coefficient_mu 0.755
_exptl_absorpt_correction_T_max 0.809
_exptl_absorpt_correction_T_min 0.730
_exptl_absorpt_correction_type multi-scan
_exptl_absorpt_process_details
;
  [Sheldrick, G.M. (2002). SADABS Bruker AXS Inc., Madison, Wisconsin, USA]
;
_exptl_crystal_colour orange
_exptl_crystal_density_diffrn 1.375
_exptl_crystal_density_method 'not measured'
_exptl_crystal_description prism
_exptl_crystal_F_000 3072
_exptl_crystal_size_max 0.58
_exptl_crystal_size_mid 0.43
_exptl_crystal_size_min 0.28
_platon_squeeze_details
;
;
_refine_diff_density_max 0.522
_refine_diff_density_min -0.421
_refine_diff_density_rms 0.079
_refine_ls_extinction_method none
_refine_ls_goodness_of_fit_ref 1.012
_refine_ls_hydrogen_treatment constr
_refine_ls_matrix_type full
_refine_ls_number_parameters 453
_refine_ls_number_reflns 8205
_refine_ls_number_restraints 0
_refine_ls_restrained_S_all 1.012
_refine_ls_R_factor_all 0.0681
_refine_ls_R_factor_gt 0.0467
_refine_ls_shift/su_max 0.003
_refine_ls_shift/su_mean 0
_refine_ls_structure_factor_coef Fsqd
_refine_ls_weighting_details 'calc w=1/[\s^2^(Fo^2^)+(0.0581P)^2^+0.0000P] where P=(Fo^2^+2Fc^2^)/3'
_refine_ls_weighting_scheme calc
_refine_ls_wR_factor_gt 0.1096
_refine_ls_wR_factor_ref 0.1179
_reflns_number_gt 5903
_reflns_number_total 8205
_reflns_threshold_expression >2sigma(I)
_cod_data_source_file c6dt00593d2.cif
_cod_data_source_block HAKMABIS
_cod_depositor_comments 'Adding full bibliography for 7038577--7038580.cif.'
_cod_original_sg_symbol_H-M 'C 2/c'
_cod_database_code 7038579

loop_
_symmetry_equiv_pos_as_xyz
'x, y, z'
'-x, y, -z+1/2'
'x+1/2, y+1/2, z'
'-x+1/2, y+1/2, -z+1/2'
'-x, -y, -z'
'x, -y, z-1/2'
'-x+1/2, -y+1/2, -z'
'x+1/2, -y+1/2, z-1/2'

loop_
_atom_site_label
_atom_site_type_symbol
_atom_site_fract_x
_atom_site_fract_y
_atom_site_fract_z
_atom_site_U_iso_or_equiv
_atom_site_adp_type
_atom_site_occupancy
_atom_site_symmetry_multiplicity
_atom_site_calc_flag
_atom_site_refinement_flags
Cu1 Cu 0.391494(11) 0.15977(2) 0.39303(2) 0.02144(10) Uani 1 1 d .
S1 S 0.37627(2) 0.01903(4) 0.49634(4) 0.02004(15) Uani 1 1 d .
P1 P 0.32184(2) 0.08683(4) 0.29471(4) 0.01826(15) Uani 1 1 d .
N1 N 0.45474(7) 0.18440(13) 0.39495(13) 0.0186(5) Uani 1 1 d .
C2 C 0.46354(9) 0.27524(16) 0.39241(16) 0.0181(5) Uani 1 1 d .
N3 N 0.49631(7) 0.31178(14) 0.37911(14) 0.0195(5) Uani 1 1 d .
C4 C 0.52408(9) 0.25221(17) 0.36709(17) 0.0200(5) Uani 1 1 d .
C5 C 0.51777(9) 0.15796(16) 0.36911(17) 0.0201(5) Uani 1 1 d .
H5 H 0.5374 0.1163 0.3606 0.024 Uiso 1 1 calc R
C6 C 0.48288(9) 0.12491(16) 0.38354(16) 0.0184(5) Uani 1 1 d .
C7 C 0.47533(10) 0.02432(16) 0.38721(19) 0.0257(6) Uani 1 1 d .
H7A H 0.4487 0.0145 0.3969 0.039 Uiso 1 1 calc R
H7B H 0.5074 -0.0034 0.4348 0.039 Uiso 1 1 calc R
H7C H 0.4649 -0.0044 0.3324 0.039 Uiso 1 1 calc R
C8 C 0.55966(9) 0.29337(17) 0.35015(16) 0.0200(5) Uani 1 1 d .
C9 C 0.56112(10) 0.38860(18) 0.34133(18) 0.0270(6) Uani 1 1 d .
H9 H 0.5405 0.4275 0.3498 0.032 Uiso 1 1 calc R
C10 C 0.59216(10) 0.42689(19) 0.32050(19) 0.0302(7) Uani 1 1 d .
H10 H 0.5923 0.4917 0.3137 0.036 Uiso 1 1 calc R
C11 C 0.62331(10) 0.3707(2) 0.30942(18) 0.0294(6) Uani 1 1 d .
H11 H 0.6445 0.3971 0.2948 0.035 Uiso 1 1 calc R
C12 C 0.62310(10) 0.27659(19) 0.31981(18) 0.0278(6) Uani 1 1 d .
H12 H 0.6446 0.2381 0.313 0.033 Uiso 1 1 calc R
C13 C 0.59170(9) 0.23812(18) 0.34007(18) 0.0243(6) Uani 1 1 d .
H13 H 0.5919 0.1733 0.3472 0.029 Uiso 1 1 calc R
N21 N 0.40078(7) 0.29880(14) 0.42215(14) 0.0213(5) Uani 1 1 d .
C22 C 0.43284(9) 0.33970(16) 0.40726(17) 0.0202(5) Uani 1 1 d .
N23 N 0.43959(7) 0.42979(13) 0.40494(14) 0.0206(5) Uani 1 1 d .
C24 C 0.41293(9) 0.48627(17) 0.42176(17) 0.0230(6) Uani 1 1 d .
C25 C 0.38187(11) 0.44937(18) 0.44421(19) 0.0300(7) Uani 1 1 d .
H25 H 0.365 0.4889 0.4601 0.036 Uiso 1 1 calc R
C26 C 0.37591(10) 0.35540(18) 0.44311(19) 0.0282(6) Uani 1 1 d .
C27 C 0.34223(12) 0.3110(2) 0.4644(2) 0.0402(8) Uani 1 1 d .
H27A H 0.3216 0.2629 0.4216 0.06 Uiso 1 1 calc R
H27B H 0.3197 0.3576 0.4631 0.06 Uiso 1 1 calc R
H27C H 0.3634 0.2835 0.5223 0.06 Uiso 1 1 calc R
C28 C 0.41791(10) 0.58570(17) 0.41372(17) 0.0245(6) Uani 1 1 d .
C29 C 0.45115(11) 0.61743(19) 0.39434(19) 0.0318(7) Uani 1 1 d .
H29 H 0.4703 0.5746 0.386 0.038 Uiso 1 1 calc R
C30 C 0.45656(13) 0.7117(2) 0.3871(2) 0.0408(8) Uani 1 1 d .
H30 H 0.4797 0.7329 0.3745 0.049 Uiso 1 1 calc R
C31 C 0.42814(13) 0.7745(2) 0.3982(2) 0.0407(8) Uani 1 1 d .
H31 H 0.4316 0.8386 0.3928 0.049 Uiso 1 1 calc R
C32 C 0.39497(11) 0.74387(19) 0.4172(2) 0.0357(7) Uani 1 1 d .
H32 H 0.3756 0.7869 0.425 0.043 Uiso 1 1 calc R
C33 C 0.38983(10) 0.65027(17) 0.42485(19) 0.0288(6) Uani 1 1 d .
H33 H 0.3668 0.6297 0.4379 0.035 Uiso 1 1 calc R
C41 C 0.27753(9) 0.15504(17) 0.19711(17) 0.0205(6) Uani 1 1 d .
C42 C 0.24585(10) 0.11656(19) 0.11483(18) 0.0283(6) Uani 1 1 d .
H42 H 0.2454 0.0517 0.1074 0.034 Uiso 1 1 calc R
C43 C 0.21489(11) 0.1730(2) 0.0437(2) 0.0365(7) Uani 1 1 d .
H43 H 0.1931 0.1464 -0.0123 0.044 Uiso 1 1 calc R
C44 C 0.21526(11) 0.26710(19) 0.05314(19) 0.0323(7) Uani 1 1 d .
H44 H 0.1941 0.3053 0.004 0.039 Uiso 1 1 calc R
C45 C 0.24650(10) 0.30537(19) 0.13420(19) 0.0280(6) Uani 1 1 d .
H45 H 0.2468 0.3702 0.1412 0.034 Uiso 1 1 calc R
C46 C 0.27760(9) 0.24978(17) 0.20569(18) 0.0224(6) Uani 1 1 d .
H46 H 0.2993 0.277 0.2614 0.027 Uiso 1 1 calc R
C47 C 0.32350(9) -0.02226(17) 0.24838(17) 0.0212(6) Uani 1 1 d .
C48 C 0.29703(11) -0.09967(18) 0.2443(2) 0.0307(7) Uani 1 1 d .
H48 H 0.2772 -0.0975 0.2669 0.037 Uiso 1 1 calc R
C49 C 0.29923(12) -0.1806(2) 0.2074(2) 0.0371(7) Uani 1 1 d .
H49 H 0.2817 -0.2338 0.2064 0.045 Uiso 1 1 calc R
C50 C 0.32656(12) -0.1842(2) 0.1725(2) 0.0353(7) Uani 1 1 d .
H50 H 0.3273 -0.2394 0.1462 0.042 Uiso 1 1 calc R
C51 C 0.35301(11) -0.1075(2) 0.17550(19) 0.0325(7) Uani 1 1 d .
H51 H 0.3723 -0.11 0.1519 0.039 Uiso 1 1 calc R
C52 C 0.35139(10) -0.02694(18) 0.21287(18) 0.0267(6) Uani 1 1 d .
H52 H 0.3694 0.0258 0.2144 0.032 Uiso 1 1 calc R
C53 C 0.28440(9) 0.06364(16) 0.33842(17) 0.0195(5) Uani 1 1 d .
C54 C 0.30859(9) 0.04004(15) 0.42589(17) 0.0185(5) Uani 1 1 d .
C55 C 0.28026(10) 0.03066(17) 0.45961(18) 0.0244(6) Uani 1 1 d .
H55 H 0.297 0.0146 0.5188 0.029 Uiso 1 1 calc R
C56 C 0.22785(10) 0.04438(18) 0.40794(19) 0.0276(6) Uani 1 1 d .
H56 H 0.2088 0.0386 0.4319 0.033 Uiso 1 1 calc R
C57 C 0.20336(10) 0.06643(18) 0.32159(19) 0.0268(6) Uani 1 1 d .
H57 H 0.1674 0.0754 0.2858 0.032 Uiso 1 1 calc R
C58 C 0.23137(9) 0.07550(17) 0.28724(18) 0.0235(6) Uani 1 1 d .
H58 H 0.2142 0.0901 0.2276 0.028 Uiso 1 1 calc R
O61 O 0.40074(6) 0.10936(12) 0.50914(11) 0.0247(4) Uani 1 1 d .
O62 O 0.38646(7) -0.04434(12) 0.44900(12) 0.0257(4) Uani 1 1 d .
O63 O 0.38598(7) -0.01697(12) 0.57601(12) 0.0288(4) Uani 1 1 d .

loop_
_atom_site_aniso_label
_atom_site_aniso_U_11
_atom_site_aniso_U_22
_atom_site_aniso_U_33
_atom_site_aniso_U_23
_atom_site_aniso_U_13
_atom_site_aniso_U_12
Cu1 0.01779(16) 0.01714(17) 0.0289(2) -0.00100(13) 0.01318(15) -0.00190(12)
S1 0.0213(3) 0.0173(3) 0.0220(4) 0.0019(3) 0.0128(3) 0.0035(2)
P1 0.0173(3) 0.0155(3) 0.0219(4) 0.0022(3) 0.0113(3) -0.0002(2)
N1 0.0169(10) 0.0159(10) 0.0209(12) 0.0002(9) 0.0097(10) -0.0002(8)
C2 0.0186(12) 0.0149(12) 0.0195(14) -0.0019(10) 0.0102(11) -0.0007(9)
N3 0.0178(10) 0.0176(11) 0.0226(12) 0.0011(9) 0.0114(10) 0.0006(8)
C4 0.0131(11) 0.0206(13) 0.0204(14) -0.0016(11) 0.0063(11) -0.0007(10)
C5 0.0177(12) 0.0186(13) 0.0242(14) 0.0012(11) 0.0122(12) 0.0023(10)
C6 0.0166(11) 0.0130(12) 0.0223(14) -0.0006(10) 0.0093(11) -0.0013(9)
C7 0.0245(13) 0.0154(13) 0.0412(18) 0.0020(12) 0.0211(14) 0.0010(10)
C8 0.0179(12) 0.0208(13) 0.0202(14) -0.0025(11) 0.0104(11) -0.0029(10)
C9 0.0269(14) 0.0200(14) 0.0364(17) 0.0011(12) 0.0195(14) -0.0008(11)
C10 0.0308(15) 0.0231(14) 0.0368(18) 0.0031(13) 0.0197(14) -0.0042(12)
C11 0.0232(14) 0.0386(17) 0.0278(16) -0.0002(13) 0.0155(13) -0.0100(12)
C12 0.0231(13) 0.0346(16) 0.0274(16) -0.0052(13) 0.0156(13) -0.0014(12)
C13 0.0219(13) 0.0251(14) 0.0268(15) -0.0016(12) 0.0146(12) -0.0021(11)
N21 0.0200(11) 0.0169(11) 0.0294(13) -0.0024(9) 0.0157(10) 0.0003(9)
C22 0.0158(12) 0.0190(13) 0.0203(14) -0.0020(10) 0.0072(11) 0.0000(10)
N23 0.0200(10) 0.0155(11) 0.0231(12) -0.0013(9) 0.0105(10) 0.0002(8)
C24 0.0210(13) 0.0219(14) 0.0219(15) -0.0036(11) 0.0100(12) -0.0016(11)
C25 0.0331(15) 0.0230(14) 0.0414(19) -0.0024(13) 0.0259(15) 0.0030(12)
C26 0.0257(14) 0.0251(15) 0.0358(17) -0.0015(12) 0.0190(14) 0.0016(11)
C27 0.0476(18) 0.0279(16) 0.066(2) -0.0038(16) 0.0446(19) -0.0013(14)
C28 0.0244(13) 0.0195(13) 0.0207(15) -0.0003(11) 0.0079(12) 0.0012(11)
C29 0.0424(17) 0.0204(14) 0.0326(17) 0.0018(12) 0.0216(15) 0.0029(12)
C30 0.059(2) 0.0277(17) 0.045(2) 0.0032(14) 0.0352(19) -0.0034(15)
C31 0.059(2) 0.0155(14) 0.0347(19) 0.0017(13) 0.0195(17) 0.0004(14)
C32 0.0387(17) 0.0214(15) 0.0323(18) 0.0002(13) 0.0120(15) 0.0092(12)
C33 0.0257(14) 0.0192(14) 0.0312(16) -0.0049(12) 0.0106(13) -0.0003(11)
C41 0.0184(12) 0.0220(14) 0.0242(15) 0.0047(11) 0.0142(12) 0.0010(10)
C42 0.0299(14) 0.0225(14) 0.0265(16) 0.0011(12) 0.0127(13) -0.0025(11)
C43 0.0348(16) 0.0412(19) 0.0221(16) 0.0015(13) 0.0099(14) 0.0007(13)
C44 0.0319(15) 0.0315(16) 0.0290(17) 0.0136(13) 0.0150(14) 0.0110(13)
C45 0.0305(15) 0.0227(14) 0.0368(18) 0.0067(13) 0.0229(14) 0.0068(12)
C46 0.0226(13) 0.0233(14) 0.0246(15) 0.0021(11) 0.0155(12) 0.0030(11)
C47 0.0220(13) 0.0184(13) 0.0217(14) 0.0017(11) 0.0118(12) 0.0025(10)
C48 0.0355(15) 0.0190(14) 0.0456(19) -0.0030(13) 0.0281(15) -0.0037(12)
C49 0.0439(18) 0.0231(15) 0.049(2) -0.0050(14) 0.0298(17) -0.0071(13)
C50 0.0445(18) 0.0262(16) 0.0340(18) -0.0031(13) 0.0220(16) 0.0057(13)
C51 0.0395(16) 0.0348(17) 0.0315(17) 0.0055(13) 0.0253(15) 0.0103(13)
C52 0.0296(14) 0.0278(15) 0.0289(16) 0.0068(12) 0.0204(14) 0.0052(12)
C53 0.0199(12) 0.0113(12) 0.0279(15) 0.0019(11) 0.0142(12) -0.0003(10)
C54 0.0207(12) 0.0111(12) 0.0261(15) -0.0032(10) 0.0149(12) -0.0014(9)
C55 0.0290(14) 0.0226(14) 0.0265(15) -0.0026(11) 0.0189(13) -0.0017(11)
C56 0.0309(14) 0.0258(15) 0.0377(18) -0.0016(13) 0.0265(15) -0.0031(12)
C57 0.0195(13) 0.0234(14) 0.0379(18) 0.0002(12) 0.0168(13) 0.0006(11)
C58 0.0205(12) 0.0211(13) 0.0281(15) 0.0046(11) 0.0135(12) 0.0003(10)
O61 0.0223(9) 0.0223(10) 0.0244(10) -0.0009(8) 0.0105(9) -0.0016(7)
O62 0.0282(10) 0.0210(9) 0.0316(11) 0.0007(8) 0.0195(9) 0.0060(8)
O63 0.0311(10) 0.0319(11) 0.0253(11) 0.0100(9) 0.0173(9) 0.0100(8)

loop_
_atom_type_symbol
_atom_type_description
_atom_type_scat_dispersion_real
_atom_type_scat_dispersion_imag
_atom_type_scat_source
C C 0.0033 0.0016 'International Tables Vol C Tables 4.2.6.8 and 6.1.1.4'
H H 0 0 'International Tables Vol C Tables 4.2.6.8 and 6.1.1.4'
S S 0.1246 0.1234 'International Tables Vol C Tables 4.2.6.8 and 6.1.1.4'
O O 0.0106 0.006 'International Tables Vol C Tables 4.2.6.8 and 6.1.1.4'
N N 0.0061 0.0033 'International Tables Vol C Tables 4.2.6.8 and 6.1.1.4'
P P 0.1023 0.0942 'International Tables Vol C Tables 4.2.6.8 and 6.1.1.4'
Cu Cu 0.3201 1.2651 'International Tables Vol C Tables 4.2.6.8 and 6.1.1.4'

loop_
_geom_angle_atom_site_label_1
_geom_angle_atom_site_label_2
_geom_angle_atom_site_label_3
_geom_angle
N1 Cu1 N21 80.53(8)
N1 Cu1 O61 119.28(7)
N21 Cu1 O61 98.36(8)
N1 Cu1 P1 128.14(6)
N21 Cu1 P1 128.26(6)
O61 Cu1 P1 99.97(5)
O62 S1 O63 115.15(11)
O62 S1 O61 112.22(10)
O63 S1 O61 112.07(11)
O62 S1 C54 104.86(11)
O63 S1 C54 105.89(11)
O61 S1 C54 105.69(10)
C47 P1 C41 101.84(12)
C47 P1 C53 105.35(11)
C41 P1 C53 102.91(11)
C47 P1 Cu1 122.03(8)
C41 P1 Cu1 114.27(8)
C53 P1 Cu1 108.53(9)
C6 N1 C2 116.3(2)
C6 N1 Cu1 129.28(16)
C2 N1 Cu1 113.28(15)
N3 C2 N1 126.9(2)
N3 C2 C22 117.7(2)
N1 C2 C22 115.4(2)
C2 N3 C4 116.6(2)
N3 C4 C5 120.4(2)
N3 C4 C8 116.4(2)
C5 C4 C8 123.2(2)
C6 C5 C4 119.7(2)
C6 C5 H5 120.1
C4 C5 H5 120.1
N1 C6 C5 120.0(2)
N1 C6 C7 118.5(2)
C5 C6 C7 121.5(2)
C6 C7 H7A 109.5
C6 C7 H7B 109.5
H7A C7 H7B 109.5
C6 C7 H7C 109.5
H7A C7 H7C 109.5
H7B C7 H7C 109.5
C9 C8 C13 118.2(2)
C9 C8 C4 120.6(2)
C13 C8 C4 121.1(2)
C10 C9 C8 120.8(2)
C10 C9 H9 119.6
C8 C9 H9 119.6
C9 C10 C11 120.2(3)
C9 C10 H10 119.9
C11 C10 H10 119.9
C12 C11 C10 119.6(2)
C12 C11 H11 120.2
C10 C11 H11 120.2
C11 C12 C13 120.2(2)
C11 C12 H12 119.9
C13 C12 H12 119.9
C12 C13 C8 121.0(2)
C12 C13 H13 119.5
C8 C13 H13 119.5
C22 N21 C26 116.3(2)
C22 N21 Cu1 112.54(16)
C26 N21 Cu1 130.67(17)
N23 C22 N21 126.7(2)
N23 C22 C2 118.1(2)
N21 C22 C2 115.2(2)
C22 N23 C24 116.9(2)
N23 C24 C25 120.0(2)
N23 C24 C28 116.8(2)
C25 C24 C28 123.2(2)
C26 C25 C24 119.6(2)
C26 C25 H25 120.2
C24 C25 H25 120.2
N21 C26 C25 120.4(2)
N21 C26 C27 117.1(2)
C25 C26 C27 122.5(2)
C26 C27 H27A 109.5
C26 C27 H27B 109.5
H27A C27 H27B 109.5
C26 C27 H27C 109.5
H27A C27 H27C 109.5
H27B C27 H27C 109.5
C29 C28 C33 118.5(2)
C29 C28 C24 119.9(2)
C33 C28 C24 121.7(2)
C28 C29 C30 120.5(3)
C28 C29 H29 119.7
C30 C29 H29 119.7
C31 C30 C29 119.9(3)
C31 C30 H30 120
C29 C30 H30 120
C32 C31 C30 120.0(3)
C32 C31 H31 120
C30 C31 H31 120
C31 C32 C33 120.0(3)
C31 C32 H32 120
C33 C32 H32 120
C32 C33 C28 121.0(3)
C32 C33 H33 119.5
C28 C33 H33 119.5
C46 C41 C42 118.7(2)
C46 C41 P1 118.0(2)
C42 C41 P1 123.23(19)
C43 C42 C41 119.9(3)
C43 C42 H42 120.1
C41 C42 H42 120.1
C44 C43 C42 120.8(3)
C44 C43 H43 119.6
C42 C43 H43 119.6
C45 C44 C43 119.5(3)
C45 C44 H44 120.3
C43 C44 H44 120.3
C44 C45 C46 120.2(3)
C44 C45 H45 119.9
C46 C45 H45 119.9
C45 C46 C41 120.9(3)
C45 C46 H46 119.6
C41 C46 H46 119.6
C48 C47 C52 118.4(2)
C48 C47 P1 123.0(2)
C52 C47 P1 118.53(19)
C47 C48 C49 120.5(3)
C47 C48 H48 119.7
C49 C48 H48 119.7
C50 C49 C48 120.5(3)
C50 C49 H49 119.8
C48 C49 H49 119.8
C49 C50 C51 119.8(3)
C49 C50 H50 120.1
C51 C50 H50 120.1
C50 C51 C52 120.0(3)
C50 C51 H51 120
C52 C51 H51 120
C51 C52 C47 120.7(2)
C51 C52 H52 119.6
C47 C52 H52 119.6
C58 C53 C54 117.9(2)
C58 C53 P1 121.0(2)
C54 C53 P1 120.95(18)
C55 C54 C53 120.2(2)
C55 C54 S1 118.3(2)
C53 C54 S1 121.50(18)
C54 C55 C56 120.8(3)
C54 C55 H55 119.6
C56 C55 H55 119.6
C57 C56 C55 119.8(2)
C57 C56 H56 120.1
C55 C56 H56 120.1
C56 C57 C58 119.8(2)
C56 C57 H57 120.1
C58 C57 H57 120.1
C57 C58 C53 121.5(3)
C57 C58 H58 119.3
C53 C58 H58 119.3
S1 O61 Cu1 112.69(10)

loop_
_geom_bond_atom_site_label_1
_geom_bond_atom_site_label_2
_geom_bond_distance
Cu1 N1 2.0382(19)
Cu1 N21 2.067(2)
Cu1 O61 2.1661(18)
Cu1 P1 2.1829(7)
S1 O62 1.4461(18)
S1 O63 1.4484(19)
S1 O61 1.4740(18)
S1 C54 1.799(2)
P1 C47 1.825(3)
P1 C41 1.837(3)
P1 C53 1.839(2)
N1 C6 1.353(3)
N1 C2 1.355(3)
C2 N3 1.324(3)
C2 C22 1.497(3)
N3 C4 1.351(3)
C4 C5 1.386(3)
C4 C8 1.477(3)
C5 C6 1.382(3)
C5 H5 0.95
C6 C7 1.488(3)
C7 H7A 0.98
C7 H7B 0.98
C7 H7C 0.98
C8 C9 1.396(4)
C8 C13 1.400(3)
C9 C10 1.381(4)
C9 H9 0.95
C10 C11 1.396(4)
C10 H10 0.95
C11 C12 1.380(4)
C11 H11 0.95
C12 C13 1.385(4)
C12 H12 0.95
C13 H13 0.95
N21 C22 1.350(3)
N21 C26 1.354(3)
C22 N23 1.330(3)
N23 C24 1.348(3)
C24 C25 1.395(4)
C24 C28 1.469(4)
C25 C26 1.375(4)
C25 H25 0.95
C26 C27 1.498(4)
C27 H27A 0.98
C27 H27B 0.98
C27 H27C 0.98
C28 C29 1.390(4)
C28 C33 1.397(4)
C29 C30 1.396(4)
C29 H29 0.95
C30 C31 1.388(4)
C30 H30 0.95
C31 C32 1.377(4)
C31 H31 0.95
C32 C33 1.386(4)
C32 H32 0.95
C33 H33 0.95
C41 C46 1.384(3)
C41 C42 1.392(4)
C42 C43 1.387(4)
C42 H42 0.95
C43 C44 1.376(4)
C43 H43 0.95
C44 C45 1.374(4)
C44 H44 0.95
C45 C46 1.384(4)
C45 H45 0.95
C46 H46 0.95
C47 C48 1.383(3)
C47 C52 1.396(3)
C48 C49 1.388(4)
C48 H48 0.95
C49 C50 1.370(4)
C49 H49 0.95
C50 C51 1.381(4)
C50 H50 0.95
C51 C52 1.382(4)
C51 H51 0.95
C52 H52 0.95
C53 C58 1.398(3)
C53 C54 1.404(4)
C54 C55 1.385(3)
C55 C56 1.385(4)
C55 H55 0.95
C56 C57 1.380(4)
C56 H56 0.95
C57 C58 1.385(4)
C57 H57 0.95
C58 H58 0.95

loop_
_geom_torsion_atom_site_label_1
_geom_torsion_atom_site_label_2
_geom_torsion_atom_site_label_3
_geom_torsion_atom_site_label_4
_geom_torsion
N1 Cu1 P1 C47 45.00(13)
N21 Cu1 P1 C47 155.65(12)
O61 Cu1 P1 C47 -95.29(11)
N1 Cu1 P1 C41 -78.20(12)
N21 Cu1 P1 C41 32.45(12)
O61 Cu1 P1 C41 141.50(10)
N1 Cu1 P1 C53 167.62(10)
N21 Cu1 P1 C53 -81.73(11)
O61 Cu1 P1 C53 27.32(9)
N21 Cu1 N1 C6 177.8(2)
O61 Cu1 N1 C6 83.5(2)
P1 Cu1 N1 C6 -50.4(2)
N21 Cu1 N1 C2 -14.76(17)
O61 Cu1 N1 C2 -109.08(17)
P1 Cu1 N1 C2 117.09(16)
C6 N1 C2 N3 0.7(4)
Cu1 N1 C2 N3 -168.5(2)
C6 N1 C2 C22 -178.6(2)
Cu1 N1 C2 C22 12.2(3)
N1 C2 N3 C4 -0.2(4)
C22 C2 N3 C4 179.1(2)
C2 N3 C4 C5 -0.1(4)
C2 N3 C4 C8 178.6(2)
N3 C4 C5 C6 0.0(4)
C8 C4 C5 C6 -178.6(2)
C2 N1 C6 C5 -0.8(3)
Cu1 N1 C6 C5 166.32(18)
C2 N1 C6 C7 179.0(2)
Cu1 N1 C6 C7 -13.9(3)
C4 C5 C6 N1 0.5(4)
C4 C5 C6 C7 -179.3(2)
N3 C4 C8 C9 -4.3(4)
C5 C4 C8 C9 174.3(3)
N3 C4 C8 C13 177.5(2)
C5 C4 C8 C13 -3.8(4)
C13 C8 C9 C10 2.0(4)
C4 C8 C9 C10 -176.2(3)
C8 C9 C10 C11 -1.1(4)
C9 C10 C11 C12 -0.3(4)
C10 C11 C12 C13 0.8(4)
C11 C12 C13 C8 0.2(4)
C9 C8 C13 C12 -1.5(4)
C4 C8 C13 C12 176.7(2)
N1 Cu1 N21 C22 15.07(18)
O61 Cu1 N21 C22 133.54(17)
P1 Cu1 N21 C22 -116.67(16)
N1 Cu1 N21 C26 -173.7(3)
O61 Cu1 N21 C26 -55.2(2)
P1 Cu1 N21 C26 54.6(3)
C26 N21 C22 N23 -5.3(4)
Cu1 N21 C22 N23 167.3(2)
C26 N21 C22 C2 174.5(2)
Cu1 N21 C22 C2 -12.9(3)
N3 C2 C22 N23 1.0(4)
N1 C2 C22 N23 -179.5(2)
N3 C2 C22 N21 -178.8(2)
N1 C2 C22 N21 0.7(3)
N21 C22 N23 C24 2.2(4)
C2 C22 N23 C24 -177.6(2)
C22 N23 C24 C25 2.8(4)
C22 N23 C24 C28 -176.2(2)
N23 C24 C25 C26 -4.5(4)
C28 C24 C25 C26 174.4(3)
C22 N21 C26 C25 3.2(4)
Cu1 N21 C26 C25 -167.8(2)
C22 N21 C26 C27 -176.9(3)
Cu1 N21 C26 C27 12.1(4)
C24 C25 C26 N21 1.3(4)
C24 C25 C26 C27 -178.5(3)
N23 C24 C28 C29 -3.5(4)
C25 C24 C28 C29 177.5(3)
N23 C24 C28 C33 176.3(2)
C25 C24 C28 C33 -2.6(4)
C33 C28 C29 C30 0.6(4)
C24 C28 C29 C30 -179.6(3)
C28 C29 C30 C31 -0.8(5)
C29 C30 C31 C32 0.6(5)
C30 C31 C32 C33 -0.2(5)
C31 C32 C33 C28 0.1(4)
C29 C28 C33 C32 -0.3(4)
C24 C28 C33 C32 179.9(3)
C47 P1 C41 C46 -162.24(19)
C53 P1 C41 C46 88.8(2)
Cu1 P1 C41 C46 -28.7(2)
C47 P1 C41 C42 14.6(2)
C53 P1 C41 C42 -94.4(2)
Cu1 P1 C41 C42 148.15(19)
C46 C41 C42 C43 -0.6(4)
P1 C41 C42 C43 -177.4(2)
C41 C42 C43 C44 0.5(4)
C42 C43 C44 C45 -0.4(4)
C43 C44 C45 C46 0.4(4)
C44 C45 C46 C41 -0.6(4)
C42 C41 C46 C45 0.6(4)
P1 C41 C46 C45 177.61(19)
C41 P1 C47 C48 -102.4(2)
C53 P1 C47 C48 4.7(3)
Cu1 P1 C47 C48 128.8(2)
C41 P1 C47 C52 75.4(2)
C53 P1 C47 C52 -177.5(2)
Cu1 P1 C47 C52 -53.4(2)
C52 C47 C48 C49 1.4(4)
P1 C47 C48 C49 179.3(2)
C47 C48 C49 C50 -1.7(5)
C48 C49 C50 C51 1.4(5)
C49 C50 C51 C52 -0.7(5)
C50 C51 C52 C47 0.5(4)
C48 C47 C52 C51 -0.8(4)
P1 C47 C52 C51 -178.7(2)
C47 P1 C53 C58 -89.9(2)
C41 P1 C53 C58 16.4(2)
Cu1 P1 C53 C58 137.82(19)
C47 P1 C53 C54 94.7(2)
C41 P1 C53 C54 -158.9(2)
Cu1 P1 C53 C54 -37.5(2)
C58 C53 C54 C55 -1.1(3)
P1 C53 C54 C55 174.36(18)
C58 C53 C54 S1 177.67(18)
P1 C53 C54 S1 -6.9(3)
O62 S1 C54 C55 129.67(19)
O63 S1 C54 C55 7.5(2)
O61 S1 C54 C55 -111.6(2)
O62 S1 C54 C53 -49.1(2)
O63 S1 C54 C53 -171.29(19)
O61 S1 C54 C53 69.6(2)
C53 C54 C55 C56 0.0(4)
S1 C54 C55 C56 -178.84(19)
C54 C55 C56 C57 0.9(4)
C55 C56 C57 C58 -0.6(4)
C56 C57 C58 C53 -0.6(4)
C54 C53 C58 C57 1.4(4)
P1 C53 C58 C57 -174.03(19)
O62 S1 O61 Cu1 44.33(13)
O63 S1 O61 Cu1 175.70(9)
C54 S1 O61 Cu1 -69.41(12)
N1 Cu1 O61 S1 -119.77(10)
N21 Cu1 O61 S1 156.45(10)
P1 Cu1 O61 S1 25.05(10)

loop_
_platon_squeeze_void_nr
_platon_squeeze_void_average_x
_platon_squeeze_void_average_y
_platon_squeeze_void_average_z
_platon_squeeze_void_volume
_platon_squeeze_void_count_electrons
_platon_squeeze_void_content
1 0.500 -0.256 0.250 139 29 ' '
2 0.500 0.256 0.750 139 29 ' '
3 0.000 0.244 0.250 139 29 ' '
4 0.250 0.250 0.500 12 1 ' '
5 0.750 0.250 0.000 12 1 ' '
6 0.000 0.756 0.750 139 29 ' '
7 0.250 0.750 0.000 12 1 ' '
8 0.750 0.750 0.500 12 1 ' '
